data_4111064
loop_
_publ_author_name
'Lars Orzechowski'
'Georg Jansen'
'Sjoerd Harder'

_publ_contact_author 'Sjoerd Harder'
_publ_contact_author_email sjoerd.harder@uni-essen.de
_publ_section_title
;
 Synthesis, Structure, and Reactivity of a Stabilized Calcium Carbene:
 R2CCa
;
_journal_name_full 'Journal of the American Chemical Society'
_journal_page_first 14676
_journal_page_last 14684
_journal_paper_doi 10.1021/ja065000z
_journal_volume 128
_journal_year 2006
_chemical_formula_sum 'C65 H81 Ca N4 P4 Si4'
_chemical_formula_weight 1194.66
_chemical_name_common bis[(TMS-imino-di-Ph-phosphorano)methyl]Calcium
_chemical_name_systematic
;
 ?
;
_space_group_IT_number 2
_symmetry_cell_setting triclinic
_symmetry_space_group_name_Hall '-P 1'
_symmetry_space_group_name_H-M 'P -1'
_atom_sites_solution_hydrogens geom
_atom_sites_solution_primary direct
_atom_sites_solution_secondary difmap
_audit_creation_method SHELXL-97
_cell_angle_alpha 77.7910(10)
_cell_angle_beta 87.5050(10)
_cell_angle_gamma 68.7850(10)
_cell_formula_units_Z 2
_cell_length_a 11.9706(2)
_cell_length_b 14.8783(3)
_cell_length_c 21.3712(4)
_cell_measurement_temperature 183(2)
_cell_volume 3465.78(11)
_computing_structure_refinement 'SHELXL-97 (Sheldrick, 1997)'
_diffrn_ambient_temperature 183(2)
_diffrn_measured_fraction_theta_full 0.934
_diffrn_measured_fraction_theta_max 0.934
_diffrn_radiation_monochromator graphite
_diffrn_radiation_source 'fine-focus sealed tube'
_diffrn_radiation_type MoK\a
_diffrn_radiation_wavelength 0.71073
_diffrn_reflns_av_R_equivalents 0.0421
_diffrn_reflns_av_sigmaI/netI 0.0378
_diffrn_reflns_limit_h_max 19
_diffrn_reflns_limit_h_min -19
_diffrn_reflns_limit_k_max 22
_diffrn_reflns_limit_k_min -23
_diffrn_reflns_limit_l_max 32
_diffrn_reflns_limit_l_min -34
_diffrn_reflns_number 209015
_diffrn_reflns_theta_full 34.79
_diffrn_reflns_theta_max 34.79
_diffrn_reflns_theta_min 0.98
_exptl_absorpt_coefficient_mu 0.291
_exptl_crystal_density_diffrn 1.145
_exptl_crystal_F_000 1270
_exptl_crystal_size_max 0.5
_exptl_crystal_size_mid 0.3
_exptl_crystal_size_min 0.3
_refine_diff_density_max 0.430
_refine_diff_density_min -0.311
_refine_diff_density_rms 0.058
_refine_ls_extinction_method none
_refine_ls_goodness_of_fit_ref 1.091
_refine_ls_hydrogen_treatment mixed
_refine_ls_matrix_type full
_refine_ls_number_parameters 955
_refine_ls_number_reflns 28072
_refine_ls_number_restraints 0
_refine_ls_restrained_S_all 1.091
_refine_ls_R_factor_all 0.0681
_refine_ls_R_factor_gt 0.0426
_refine_ls_shift/su_max 0.002
_refine_ls_shift/su_mean 0.000
_refine_ls_structure_factor_coef Fsqd
_refine_ls_weighting_details 'calc w=1/[\s^2^(Fo^2^)+(0.0635P)^2^+0.2061P] where P=(Fo^2^+2Fc^2^)/3'
_refine_ls_weighting_scheme calc
_refine_ls_wR_factor_gt 0.1154
_refine_ls_wR_factor_ref 0.1241
_reflns_number_gt 20002
_reflns_number_total 28072
_reflns_threshold_expression >2sigma(I)
_cod_data_source_file ja065000zsi20060720_112526_1.cif
_cod_data_source_block hasj23
_cod_database_code 4111064

loop_
_symmetry_equiv_pos_as_xyz
'x, y, z'
'-x, -y, -z'

loop_
_atom_site_label
_atom_site_type_symbol
_atom_site_fract_x
_atom_site_fract_y
_atom_site_fract_z
_atom_site_U_iso_or_equiv
_atom_site_adp_type
_atom_site_occupancy
_atom_site_symmetry_multiplicity
_atom_site_calc_flag
_atom_site_refinement_flags
Ca Ca 0.245833(19) 0.425163(16) 0.229095(10) 0.02229(5) Uani 1 1 d .
N1 N 0.26912(8) 0.32211(7) 0.14987(4) 0.02379(18) Uani 1 1 d .
N2 N 0.41715(8) 0.26977(7) 0.29938(5) 0.02547(19) Uani 1 1 d .
N3 N 0.02205(8) 0.54509(7) 0.21771(4) 0.02371(18) Uani 1 1 d .
N4 N 0.31136(8) 0.56529(7) 0.21783(5) 0.02585(19) Uani 1 1 d .
P1 P 0.22275(2) 0.24151(2) 0.192575(13) 0.02116(6) Uani 1 1 d .
P2 P 0.32596(2) 0.21728(2) 0.327202(13) 0.02171(6) Uani 1 1 d .
P3 P 0.01422(2) 0.56068(2) 0.289186(13) 0.02091(6) Uani 1 1 d .
P4 P 0.24459(3) 0.61152(2) 0.276145(14) 0.02288(6) Uani 1 1 d .
Si1 Si 0.34644(3) 0.31752(3) 0.079838(15) 0.02931(7) Uani 1 1 d .
Si2 Si 0.56387(3) 0.24858(3) 0.316346(17) 0.02830(7) Uani 1 1 d .
Si3 Si -0.08269(3) 0.58889(3) 0.155276(16) 0.02835(7) Uani 1 1 d .
Si4 Si 0.37574(3) 0.61925(3) 0.153757(18) 0.03378(8) Uani 1 1 d .
C1 C 0.20763(9) 0.25317(8) 0.27229(5) 0.0224(2) Uani 1 1 d .
C2 C 0.29328(13) 0.44426(12) 0.02836(7) 0.0450(3) Uani 1 1 d .
H2A H 0.3016 0.4908 0.0525 0.067 Uiso 1 1 calc R
H2B H 0.2089 0.4635 0.0155 0.067 Uiso 1 1 calc R
H2C H 0.3415 0.4450 -0.0099 0.067 Uiso 1 1 calc R
C3 C 0.51294(12) 0.27545(12) 0.09463(8) 0.0444(3) Uani 1 1 d .
H3A H 0.5420 0.2089 0.1216 0.067 Uiso 1 1 calc R
H3B H 0.5307 0.3208 0.1163 0.067 Uiso 1 1 calc R
H3C H 0.5530 0.2747 0.0537 0.067 Uiso 1 1 calc R
C4 C 0.32638(17) 0.23540(15) 0.02941(8) 0.0472(4) Uani 1 1 d .
C5 C 0.31853(11) 0.12010(9) 0.18054(5) 0.0274(2) Uani 1 1 d .
C6 C 0.44135(12) 0.09157(10) 0.19242(6) 0.0342(3) Uani 1 1 d .
C7 C 0.52035(14) 0.00320(11) 0.17968(8) 0.0443(3) Uani 1 1 d .
C8 C 0.47754(16) -0.05775(12) 0.15563(10) 0.0557(4) Uani 1 1 d .
C9 C 0.35613(16) -0.03114(12) 0.14441(9) 0.0530(4) Uani 1 1 d .
C10 C 0.27627(13) 0.05730(10) 0.15678(7) 0.0371(3) Uani 1 1 d .
C11 C 0.07378(10) 0.25282(8) 0.16765(5) 0.0237(2) Uani 1 1 d .
C12 C 0.00343(11) 0.20971(10) 0.20790(6) 0.0309(2) Uani 1 1 d .
C13 C -0.10881(12) 0.21819(11) 0.18691(7) 0.0384(3) Uani 1 1 d .
C14 C -0.15207(12) 0.26944(12) 0.12555(8) 0.0408(3) Uani 1 1 d .
C15 C -0.08338(12) 0.31122(11) 0.08510(7) 0.0383(3) Uani 1 1 d .
C16 C 0.02911(11) 0.30382(10) 0.10608(6) 0.0297(2) Uani 1 1 d .
C17 C 0.38905(10) 0.08303(8) 0.35692(5) 0.0254(2) Uani 1 1 d .
C18 C 0.47858(11) 0.04129(9) 0.40525(6) 0.0304(2) Uani 1 1 d .
C19 C 0.51801(13) -0.05877(10) 0.43302(6) 0.0365(3) Uani 1 1 d .
C20 C 0.46773(14) -0.11832(10) 0.41342(7) 0.0411(3) Uani 1 1 d .
H20 H 0.4938 -0.1865 0.4328 0.053 Uiso 1 1 calc R
C21 C 0.37952(15) -0.07879(11) 0.36570(8) 0.0433(3) Uani 1 1 d .
C22 C 0.33950(12) 0.02109(10) 0.33777(6) 0.0338(3) Uani 1 1 d .
C23 C 0.26429(10) 0.25177(9) 0.40214(5) 0.0260(2) Uani 1 1 d .
C24 C 0.20149(12) 0.20090(10) 0.44192(6) 0.0332(3) Uani 1 1 d .
C25 C 0.16742(13) 0.22194(12) 0.50172(7) 0.0431(3) Uani 1 1 d .
H25 H 0.1251 0.1867 0.5287 0.056 Uiso 1 1 calc R
C26 C 0.19494(13) 0.29425(12) 0.52232(7) 0.0447(4) Uani 1 1 d .
C27 C 0.25372(13) 0.34668(12) 0.48261(7) 0.0399(3) Uani 1 1 d .
C28 C 0.28947(11) 0.32536(10) 0.42274(6) 0.0311(2) Uani 1 1 d .
C29 C 0.60649(13) 0.34407(12) 0.26041(8) 0.0402(3) Uani 1 1 d .
C30 C 0.59467(14) 0.25867(14) 0.39952(7) 0.0430(3) Uani 1 1 d .
C31 C 0.66937(13) 0.12603(12) 0.30320(9) 0.0430(3) Uani 1 1 d .
C32 C 0.15401(10) 0.54961(8) 0.31576(5) 0.0233(2) Uani 1 1 d .
C33 C -0.16809(15) 0.72541(11) 0.13877(7) 0.0482(4) Uani 1 1 d .
H33A H -0.2141 0.7432 0.1762 0.072 Uiso 1 1 calc R
H33B H -0.2230 0.7440 0.1016 0.072 Uiso 1 1 calc R
H33C H -0.1118 0.7603 0.1299 0.072 Uiso 1 1 calc R
C34 C 0.00127(14) 0.56311(14) 0.08184(7) 0.0419(3) Uani 1 1 d .
C35 C -0.19471(13) 0.52633(14) 0.16462(8) 0.0420(3) Uani 1 1 d .
C36 C -0.10825(10) 0.67202(9) 0.30143(5) 0.0260(2) Uani 1 1 d .
C37 C -0.08820(12) 0.75248(10) 0.31481(6) 0.0330(3) Uani 1 1 d .
C38 C -0.18405(14) 0.83882(10) 0.31888(7) 0.0424(3) Uani 1 1 d .
C39 C -0.30027(14) 0.84427(11) 0.31122(7) 0.0437(3) Uani 1 1 d .
C40 C -0.32172(13) 0.76346(12) 0.30075(7) 0.0437(3) Uani 1 1 d .
C41 C -0.22697(11) 0.67818(11) 0.29560(6) 0.0349(3) Uani 1 1 d .
C42 C -0.03116(9) 0.46951(8) 0.34461(5) 0.0246(2) Uani 1 1 d .
C43 C -0.06181(11) 0.40052(9) 0.32139(7) 0.0307(2) Uani 1 1 d .
C44 C -0.10581(13) 0.33590(11) 0.36194(8) 0.0402(3) Uani 1 1 d .
C45 C -0.11981(13) 0.33958(12) 0.42583(8) 0.0453(3) Uani 1 1 d .
C46 C -0.09013(13) 0.40845(12) 0.44985(7) 0.0417(3) Uani 1 1 d .
C47 C -0.04602(12) 0.47264(10) 0.40949(6) 0.0322(3) Uani 1 1 d .
C48 C 0.16630(11) 0.74389(9) 0.24776(6) 0.0287(2) Uani 1 1 d .
C49 C 0.08293(13) 0.77364(10) 0.19693(6) 0.0350(3) Uani 1 1 d .
C50 C 0.01802(16) 0.87293(11) 0.17344(8) 0.0466(4) Uani 1 1 d .
C51 C 0.03557(17) 0.94347(11) 0.20060(9) 0.0543(4) Uani 1 1 d .
C52 C 0.11744(16) 0.91525(11) 0.25040(9) 0.0538(4) Uani 1 1 d .
H52 H 0.1293 0.9639 0.2689 0.070 Uiso 1 1 calc R
C53 C 0.18331(14) 0.81628(11) 0.27407(8) 0.0408(3) Uani 1 1 d .
C54 C 0.34441(11) 0.60372(9) 0.34077(6) 0.0317(3) Uani 1 1 d .
C55 C 0.29807(15) 0.63453(14) 0.39709(7) 0.0467(4) Uani 1 1 d .
C56 C 0.37385(19) 0.63199(17) 0.44518(9) 0.0634(5) Uani 1 1 d .
C57 C 0.49453(19) 0.59778(16) 0.43883(9) 0.0652(5) Uani 1 1 d .
C58 C 0.54293(16) 0.56498(15) 0.38437(10) 0.0598(5) Uani 1 1 d .
C59 C 0.46786(13) 0.56808(11) 0.33481(8) 0.0426(3) Uani 1 1 d .
C60 C 0.26633(16) 0.69721(15) 0.08575(8) 0.0642(5) Uani 1 1 d .
H60A H 0.2034 0.7509 0.1008 0.096 Uiso 1 1 calc R
H60B H 0.2301 0.6565 0.0699 0.096 Uiso 1 1 calc R
H60C H 0.3084 0.7249 0.0511 0.096 Uiso 1 1 calc R
C61 C 0.4544(2) 0.69732(15) 0.17514(12) 0.0597(5) Uani 1 1 d .
C62 C 0.48996(15) 0.52075(13) 0.11977(8) 0.0456(3) Uani 1 1 d .
C63 C 0.1159(4) -0.0394(3) 0.4889(5) 0.1465(18) Uani 1 1 d .
H63 H 0.1988 -0.0682 0.4812 0.190 Uiso 1 1 calc R
C64 C 0.0825(8) -0.0171(4) 0.5452(4) 0.157(2) Uani 1 1 d .
H64 H 0.1409 -0.0285 0.5775 0.204 Uiso 1 1 calc R
C65 C 0.0357(10) -0.0222(4) 0.4437(3) 0.172(2) Uani 1 1 d .
H65 H 0.0606 -0.0373 0.4032 0.224 Uiso 1 1 calc R
H1 H 0.1299(14) 0.2507(11) 0.2924(7) 0.039(4) Uiso 1 1 d .
H4A H 0.365(2) 0.1678(19) 0.0478(11) 0.085(7) Uiso 1 1 d .
H4B H 0.3681(18) 0.2499(15) -0.0117(10) 0.069(6) Uiso 1 1 d .
H4C H 0.247(2) 0.2406(15) 0.0214(10) 0.068(6) Uiso 1 1 d .
H6 H 0.4719(13) 0.1353(11) 0.2081(7) 0.033(4) Uiso 1 1 d .
H7 H 0.6023(18) -0.0183(14) 0.1899(9) 0.061(5) Uiso 1 1 d .
H8 H 0.5295(16) -0.1209(14) 0.1467(8) 0.053(5) Uiso 1 1 d .
H9 H 0.3241(18) -0.0707(15) 0.1237(9) 0.067(6) Uiso 1 1 d .
H10 H 0.1893(14) 0.0780(11) 0.1468(7) 0.038(4) Uiso 1 1 d .
H12 H 0.0386(15) 0.1714(12) 0.2499(8) 0.047(4) Uiso 1 1 d .
H13 H -0.1538(14) 0.1852(12) 0.2169(8) 0.044(4) Uiso 1 1 d .
H14 H -0.2276(15) 0.2738(12) 0.1126(8) 0.049(5) Uiso 1 1 d .
H15 H -0.1209(16) 0.3471(13) 0.0430(9) 0.057(5) Uiso 1 1 d .
H16 H 0.0767(13) 0.3342(11) 0.0778(7) 0.033(4) Uiso 1 1 d .
H18 H 0.5092(13) 0.0820(11) 0.4202(7) 0.036(4) Uiso 1 1 d .
H19 H 0.5770(16) -0.0843(13) 0.4612(9) 0.050(5) Uiso 1 1 d .
H21 H 0.3471(16) -0.1196(14) 0.3485(9) 0.057(5) Uiso 1 1 d .
H22 H 0.2777(14) 0.0452(11) 0.3047(7) 0.037(4) Uiso 1 1 d .
H24 H 0.1820(13) 0.1498(11) 0.4285(7) 0.037(4) Uiso 1 1 d .
H26 H 0.1750(15) 0.3045(12) 0.5650(8) 0.048(5) Uiso 1 1 d .
H27 H 0.2673(15) 0.3957(13) 0.4943(8) 0.047(5) Uiso 1 1 d .
H28 H 0.3382(13) 0.3578(11) 0.3967(7) 0.036(4) Uiso 1 1 d .
H29A H 0.675(2) 0.3492(16) 0.2768(10) 0.078(6) Uiso 1 1 d .
H29B H 0.6234(17) 0.3283(14) 0.2157(10) 0.063(5) Uiso 1 1 d .
H29C H 0.5406(18) 0.4061(15) 0.2583(9) 0.061(5) Uiso 1 1 d .
H30A H 0.5719(16) 0.2114(13) 0.4357(9) 0.054(5) Uiso 1 1 d .
H30B H 0.680(2) 0.2399(17) 0.4097(10) 0.082(7) Uiso 1 1 d .
H30C H 0.5566(17) 0.3270(15) 0.4079(9) 0.064(6) Uiso 1 1 d .
H31A H 0.6687(17) 0.1197(14) 0.2577(10) 0.062(5) Uiso 1 1 d .
H31B H 0.6526(18) 0.0754(16) 0.3291(10) 0.070(6) Uiso 1 1 d .
H31C H 0.7473(19) 0.1201(14) 0.3132(9) 0.064(6) Uiso 1 1 d .
H32 H 0.1674(13) 0.5268(11) 0.3644(7) 0.036(4) Uiso 1 1 d .
H34A H 0.0569(18) 0.4958(16) 0.0907(9) 0.065(6) Uiso 1 1 d .
H34B H -0.048(2) 0.5810(18) 0.0457(12) 0.093(7) Uiso 1 1 d .
H34C H 0.0489(17) 0.6080(13) 0.0708(9) 0.057(5) Uiso 1 1 d .
H35A H -0.2432(17) 0.5376(14) 0.2005(9) 0.058(5) Uiso 1 1 d .
H35B H -0.248(2) 0.5557(17) 0.1229(11) 0.084(7) Uiso 1 1 d .
H35C H -0.161(2) 0.4467(17) 0.1770(10) 0.081(7) Uiso 1 1 d .
H37 H -0.0052(13) 0.7484(10) 0.3219(7) 0.030(4) Uiso 1 1 d .
H38 H -0.1627(15) 0.8948(13) 0.3310(8) 0.050(5) Uiso 1 1 d .
H39 H -0.3675(16) 0.9025(14) 0.3136(8) 0.056(5) Uiso 1 1 d .
H40 H -0.3940(19) 0.7644(15) 0.2960(9) 0.068(6) Uiso 1 1 d .
H41 H -0.2461(14) 0.6197(12) 0.2876(7) 0.043(4) Uiso 1 1 d .
H43 H -0.0503(13) 0.3966(11) 0.2778(8) 0.037(4) Uiso 1 1 d .
H44 H -0.1240(14) 0.2874(12) 0.3424(8) 0.043(4) Uiso 1 1 d .
H45 H -0.1481(16) 0.2921(13) 0.4526(9) 0.056(5) Uiso 1 1 d .
H46 H -0.1014(15) 0.4133(13) 0.4947(9) 0.050(5) Uiso 1 1 d .
H47 H -0.0282(13) 0.5230(11) 0.4260(7) 0.033(4) Uiso 1 1 d .
H49 H 0.0692(13) 0.7262(11) 0.1777(7) 0.032(4) Uiso 1 1 d .
H50 H -0.0323(19) 0.8905(15) 0.1430(10) 0.069(6) Uiso 1 1 d .
H51 H -0.0076(16) 1.0082(14) 0.1824(9) 0.055(5) Uiso 1 1 d .
H53 H 0.2404(16) 0.7954(13) 0.3104(9) 0.055(5) Uiso 1 1 d .
H55 H 0.2107(17) 0.6569(13) 0.4025(8) 0.054(5) Uiso 1 1 d .
H56 H 0.3380(18) 0.6536(15) 0.4852(11) 0.075(6) Uiso 1 1 d .
H57 H 0.5548(18) 0.5908(15) 0.4738(10) 0.074(6) Uiso 1 1 d .
H58 H 0.6224(19) 0.5454(15) 0.3788(9) 0.065(6) Uiso 1 1 d .
H59 H 0.5024(13) 0.5469(11) 0.2965(7) 0.034(4) Uiso 1 1 d .
H61A H 0.531(3) 0.660(2) 0.2011(13) 0.106(9) Uiso 1 1 d .
H61B H 0.400(2) 0.7538(17) 0.1950(10) 0.078(6) Uiso 1 1 d .
H61C H 0.481(2) 0.7269(19) 0.1362(12) 0.097(8) Uiso 1 1 d .
H62A H 0.5598(18) 0.4892(14) 0.1472(9) 0.058(5) Uiso 1 1 d .
H62B H 0.461(2) 0.4681(19) 0.1196(12) 0.103(8) Uiso 1 1 d .
H62C H 0.512(2) 0.556(2) 0.0773(14) 0.114(9) Uiso 1 1 d .

loop_
_atom_site_aniso_label
_atom_site_aniso_U_11
_atom_site_aniso_U_22
_atom_site_aniso_U_33
_atom_site_aniso_U_23
_atom_site_aniso_U_13
_atom_site_aniso_U_12
Ca 0.02190(10) 0.02301(11) 0.02278(10) -0.00488(8) 0.00190(8) -0.00916(8)
N1 0.0233(4) 0.0285(5) 0.0210(4) -0.0060(4) 0.0021(3) -0.0107(4)
N2 0.0229(4) 0.0283(5) 0.0250(4) -0.0041(4) -0.0014(3) -0.0094(4)
N3 0.0210(4) 0.0269(5) 0.0231(4) -0.0065(4) -0.0009(3) -0.0076(4)
N4 0.0243(4) 0.0254(5) 0.0281(5) -0.0033(4) 0.0022(4) -0.0108(4)
P1 0.01925(12) 0.02407(14) 0.01984(12) -0.00475(10) -0.00050(9) -0.00726(10)
P2 0.02147(13) 0.02322(14) 0.01934(12) -0.00360(10) -0.00131(9) -0.00706(11)
P3 0.01866(12) 0.02214(13) 0.02230(13) -0.00536(10) 0.00054(9) -0.00738(10)
P4 0.02239(13) 0.02289(14) 0.02503(13) -0.00291(10) -0.00188(10) -0.01100(11)
Si1 0.02499(15) 0.04035(19) 0.02247(15) -0.00715(13) 0.00475(12) -0.01179(14)
Si2 0.02187(15) 0.03081(17) 0.03161(16) -0.00497(13) -0.00211(12) -0.00932(13)
Si3 0.02289(15) 0.03634(18) 0.02481(15) -0.00871(13) -0.00300(12) -0.00779(13)
Si4 0.03042(17) 0.03087(18) 0.03735(19) 0.00086(14) 0.00891(14) -0.01322(14)
C1 0.0200(5) 0.0264(5) 0.0199(5) -0.0037(4) 0.0001(4) -0.0078(4)
C2 0.0382(7) 0.0549(9) 0.0345(7) 0.0043(6) 0.0076(6) -0.0167(7)
C3 0.0277(6) 0.0542(9) 0.0478(8) -0.0095(7) 0.0080(6) -0.0122(6)
C4 0.0509(9) 0.0663(11) 0.0317(7) -0.0228(7) 0.0090(6) -0.0235(8)
C5 0.0287(6) 0.0254(6) 0.0248(5) -0.0044(4) 0.0004(4) -0.0062(4)
C6 0.0297(6) 0.0337(7) 0.0344(6) -0.0066(5) -0.0003(5) -0.0059(5)
C7 0.0327(7) 0.0351(7) 0.0522(9) -0.0062(6) -0.0018(6) 0.0017(6)
C8 0.0496(9) 0.0302(8) 0.0772(12) -0.0178(8) 0.0043(8) 0.0008(7)
C9 0.0554(10) 0.0324(8) 0.0725(11) -0.0219(8) 0.0002(8) -0.0109(7)
C10 0.0374(7) 0.0286(6) 0.0448(7) -0.0105(6) -0.0011(6) -0.0094(5)
C11 0.0211(5) 0.0249(5) 0.0256(5) -0.0066(4) -0.0007(4) -0.0081(4)
C12 0.0285(6) 0.0336(6) 0.0322(6) -0.0053(5) 0.0020(5) -0.0142(5)
C13 0.0292(6) 0.0445(8) 0.0480(8) -0.0132(6) 0.0069(6) -0.0196(6)
C14 0.0237(6) 0.0499(8) 0.0525(8) -0.0172(7) -0.0041(6) -0.0134(6)
C15 0.0310(6) 0.0461(8) 0.0362(7) -0.0090(6) -0.0095(5) -0.0105(6)
C16 0.0274(6) 0.0351(6) 0.0269(5) -0.0050(5) -0.0028(4) -0.0120(5)
C17 0.0271(5) 0.0252(5) 0.0219(5) -0.0038(4) 0.0001(4) -0.0076(4)
C18 0.0310(6) 0.0300(6) 0.0272(6) -0.0059(5) -0.0023(4) -0.0072(5)
C19 0.0351(7) 0.0328(7) 0.0287(6) -0.0010(5) -0.0034(5) 0.0001(5)
C20 0.0503(8) 0.0248(6) 0.0398(7) -0.0007(5) 0.0026(6) -0.0072(6)
C21 0.0558(9) 0.0324(7) 0.0452(8) -0.0054(6) -0.0036(7) -0.0208(7)
C22 0.0386(7) 0.0309(6) 0.0318(6) -0.0027(5) -0.0054(5) -0.0141(5)
C23 0.0243(5) 0.0287(6) 0.0204(5) -0.0036(4) -0.0022(4) -0.0046(4)
C24 0.0333(6) 0.0348(7) 0.0285(6) -0.0058(5) 0.0050(5) -0.0098(5)
C25 0.0409(7) 0.0482(8) 0.0292(6) -0.0026(6) 0.0093(5) -0.0070(6)
C26 0.0405(7) 0.0549(9) 0.0253(6) -0.0133(6) -0.0002(5) 0.0015(7)
C27 0.0371(7) 0.0444(8) 0.0365(7) -0.0202(6) -0.0056(5) -0.0053(6)
C28 0.0286(6) 0.0322(6) 0.0301(6) -0.0090(5) -0.0035(5) -0.0061(5)
C29 0.0297(6) 0.0406(8) 0.0488(8) -0.0031(6) 0.0020(6) -0.0147(6)
C30 0.0376(7) 0.0569(10) 0.0384(7) -0.0085(7) -0.0094(6) -0.0213(7)
C31 0.0281(7) 0.0366(8) 0.0598(10) -0.0091(7) 0.0052(6) -0.0076(6)
C32 0.0224(5) 0.0261(5) 0.0225(5) -0.0024(4) -0.0009(4) -0.0113(4)
C33 0.0488(9) 0.0427(8) 0.0401(8) -0.0065(6) -0.0175(6) -0.0003(7)
C34 0.0387(7) 0.0599(10) 0.0269(6) -0.0111(6) 0.0028(5) -0.0167(7)
C35 0.0296(6) 0.0652(10) 0.0405(7) -0.0202(7) 0.0007(6) -0.0227(7)
C36 0.0251(5) 0.0266(6) 0.0226(5) -0.0060(4) 0.0019(4) -0.0046(4)
C37 0.0352(6) 0.0304(6) 0.0337(6) -0.0104(5) 0.0081(5) -0.0111(5)
C38 0.0528(9) 0.0294(7) 0.0424(8) -0.0116(6) 0.0146(6) -0.0109(6)
C39 0.0432(8) 0.0331(7) 0.0385(7) -0.0073(6) 0.0082(6) 0.0047(6)
C40 0.0269(6) 0.0491(9) 0.0447(8) -0.0138(7) 0.0005(6) 0.0008(6)
C41 0.0262(6) 0.0389(7) 0.0380(7) -0.0151(6) 0.0007(5) -0.0058(5)
C42 0.0180(5) 0.0254(5) 0.0288(5) -0.0037(4) 0.0016(4) -0.0069(4)
C43 0.0248(5) 0.0316(6) 0.0379(7) -0.0083(5) 0.0018(5) -0.0124(5)
C44 0.0340(7) 0.0371(7) 0.0539(8) -0.0046(6) 0.0005(6) -0.0207(6)
C45 0.0382(7) 0.0446(8) 0.0521(9) 0.0055(7) 0.0054(6) -0.0228(7)
C46 0.0400(7) 0.0484(8) 0.0329(7) 0.0011(6) 0.0059(6) -0.0174(6)
C47 0.0335(6) 0.0334(6) 0.0301(6) -0.0059(5) 0.0033(5) -0.0132(5)
C48 0.0301(6) 0.0246(6) 0.0327(6) -0.0039(5) 0.0029(5) -0.0128(5)
C49 0.0407(7) 0.0259(6) 0.0354(6) -0.0020(5) -0.0024(5) -0.0105(5)
C50 0.0504(9) 0.0330(7) 0.0451(8) 0.0043(6) -0.0074(7) -0.0079(7)
C51 0.0603(10) 0.0218(7) 0.0696(11) 0.0017(7) -0.0010(9) -0.0075(7)
C52 0.0649(11) 0.0297(8) 0.0724(11) -0.0142(7) 0.0006(9) -0.0215(7)
C53 0.0460(8) 0.0314(7) 0.0507(8) -0.0109(6) -0.0023(6) -0.0191(6)
C54 0.0316(6) 0.0331(6) 0.0339(6) -0.0006(5) -0.0075(5) -0.0183(5)
C55 0.0471(8) 0.0696(11) 0.0345(7) -0.0126(7) -0.0040(6) -0.0327(8)
C56 0.0746(13) 0.0943(15) 0.0394(9) -0.0132(9) -0.0113(8) -0.0508(12)
C57 0.0684(12) 0.0869(14) 0.0524(10) 0.0027(9) -0.0272(9) -0.0485(11)
C58 0.0385(8) 0.0672(12) 0.0732(12) 0.0052(9) -0.0232(8) -0.0269(8)
C59 0.0324(7) 0.0416(8) 0.0534(9) -0.0023(7) -0.0104(6) -0.0156(6)
C60 0.0531(10) 0.0720(12) 0.0402(8) 0.0162(8) 0.0087(7) -0.0068(9)
C61 0.0636(12) 0.0456(10) 0.0839(14) -0.0172(9) 0.0296(11) -0.0373(9)
C62 0.0417(8) 0.0500(9) 0.0419(8) -0.0087(7) 0.0133(7) -0.0146(7)
C63 0.095(3) 0.121(3) 0.191(5) 0.027(4) 0.017(4) -0.036(2)
C64 0.162(5) 0.131(4) 0.162(5) 0.028(3) -0.083(4) -0.058(4)
C65 0.232(7) 0.137(4) 0.106(3) 0.004(3) 0.025(4) -0.039(4)

loop_
_atom_type_symbol
_atom_type_description
_atom_type_scat_dispersion_real
_atom_type_scat_dispersion_imag
_atom_type_scat_source
C C 0.0033 0.0016 'International Tables Vol C Tables 4.2.6.8 and 6.1.1.4'
H H 0.0000 0.0000 'International Tables Vol C Tables 4.2.6.8 and 6.1.1.4'
Ca Ca 0.2262 0.3064 'International Tables Vol C Tables 4.2.6.8 and 6.1.1.4'
N N 0.0061 0.0033 'International Tables Vol C Tables 4.2.6.8 and 6.1.1.4'
P P 0.1023 0.0942 'International Tables Vol C Tables 4.2.6.8 and 6.1.1.4'
Si Si 0.0817 0.0704 'International Tables Vol C Tables 4.2.6.8 and 6.1.1.4'

loop_
_geom_angle_atom_site_label_1
_geom_angle_atom_site_label_2
_geom_angle_atom_site_label_3
_geom_angle
_geom_angle_site_symmetry_1
_geom_angle_site_symmetry_3
N4 Ca N1 125.91(3) . .
N4 Ca N3 90.14(3) . .
N1 Ca N3 105.99(3) . .
N4 Ca N2 106.62(3) . .
N1 Ca N2 86.43(3) . .
N3 Ca N2 147.88(3) . .
N4 Ca C1 164.42(3) . .
N1 Ca C1 64.42(3) . .
N3 Ca C1 98.10(3) . .
N2 Ca C1 60.11(3) . .
N4 Ca C32 63.63(3) . .
N1 Ca C32 164.52(3) . .
N3 Ca C32 59.76(3) . .
N2 Ca C32 102.94(3) . .
C1 Ca C32 109.39(3) . .
N4 Ca P1 156.24(2) . .
N1 Ca P1 30.72(2) . .
N3 Ca P1 100.91(2) . .
N2 Ca P1 74.59(2) . .
C1 Ca P1 34.06(2) . .
C32 Ca P1 139.96(2) . .
N4 Ca P4 30.05(2) . .
N1 Ca P4 154.73(2) . .
N3 Ca P4 74.70(2) . .
N2 Ca P4 106.47(2) . .
C1 Ca P4 140.85(2) . .
C32 Ca P4 33.61(2) . .
P1 Ca P4 173.494(10) . .
N4 Ca P3 84.57(2) . .
N1 Ca P3 131.78(2) . .
N3 Ca P3 29.74(2) . .
N2 Ca P3 123.09(2) . .
C1 Ca P3 96.03(2) . .
C32 Ca P3 32.81(2) . .
P1 Ca P3 115.178(9) . .
P4 Ca P3 58.711(8) . .
N4 Ca P2 131.96(2) . .
N1 Ca P2 82.68(2) . .
N3 Ca P2 120.94(2) . .
N2 Ca P2 29.80(2) . .
C1 Ca P2 32.89(2) . .
C32 Ca P2 99.26(2) . .
P1 Ca P2 58.604(8) . .
P4 Ca P2 119.259(10) . .
P3 Ca P2 104.517(9) . .
P1 N1 Si1 129.29(6) . .
P1 N1 Ca 97.48(4) . .
Si1 N1 Ca 131.30(5) . .
P2 N2 Si2 134.41(6) . .
P2 N2 Ca 93.19(4) . .
Si2 N2 Ca 131.63(5) . .
P3 N3 Si3 132.05(6) . .
P3 N3 Ca 95.47(4) . .
Si3 N3 Ca 132.45(5) . .
P4 N4 Si4 128.19(6) . .
P4 N4 Ca 99.82(4) . .
Si4 N4 Ca 129.90(5) . .
N1 P1 C1 112.00(5) . .
N1 P1 C5 108.61(5) . .
C1 P1 C5 115.00(5) . .
N1 P1 C11 113.30(5) . .
C1 P1 C11 103.94(5) . .
C5 P1 C11 103.74(5) . .
N1 P1 Ca 51.80(3) . .
C1 P1 Ca 61.03(4) . .
C5 P1 Ca 139.24(4) . .
C11 P1 Ca 116.74(4) . .
N2 P2 C1 109.13(5) . .
N2 P2 C23 111.59(5) . .
C1 P2 C23 107.89(5) . .
N2 P2 C17 116.95(5) . .
C1 P2 C17 112.58(5) . .
C23 P2 C17 97.99(5) . .
N2 P2 Ca 57.01(4) . .
C1 P2 Ca 58.65(4) . .
C23 P2 Ca 102.34(4) . .
C17 P2 Ca 159.53(4) . .
N3 P3 C32 109.18(5) . .
N3 P3 C42 112.84(5) . .
C32 P3 C42 107.18(5) . .
N3 P3 C36 114.21(5) . .
C32 P3 C36 114.50(5) . .
C42 P3 C36 98.40(5) . .
N3 P3 Ca 54.80(3) . .
C32 P3 Ca 61.45(4) . .
C42 P3 Ca 102.11(4) . .
C36 P3 Ca 159.34(4) . .
N4 P4 C32 112.73(5) . .
N4 P4 C54 114.47(6) . .
C32 P4 C54 102.38(5) . .
N4 P4 C48 108.96(5) . .
C32 P4 C48 114.18(5) . .
C54 P4 C48 103.79(6) . .
N4 P4 Ca 50.13(3) . .
C32 P4 Ca 62.68(4) . .
C54 P4 Ca 122.63(4) . .
C48 P4 Ca 133.40(4) . .
N1 Si1 C2 107.93(6) . .
N1 Si1 C4 116.58(6) . .
C2 Si1 C4 105.81(8) . .
N1 Si1 C3 112.32(6) . .
C2 Si1 C3 108.69(7) . .
C4 Si1 C3 105.11(8) . .
N2 Si2 C29 107.66(6) . .
N2 Si2 C31 113.25(6) . .
C29 Si2 C31 106.53(7) . .
N2 Si2 C30 114.53(6) . .
C29 Si2 C30 106.46(8) . .
C31 Si2 C30 107.91(8) . .
N3 Si3 C34 106.59(6) . .
N3 Si3 C35 113.23(6) . .
C34 Si3 C35 107.78(7) . .
N3 Si3 C33 115.10(6) . .
C34 Si3 C33 106.03(8) . .
C35 Si3 C33 107.64(8) . .
N4 Si4 C62 109.11(6) . .
N4 Si4 C61 114.23(8) . .
C62 Si4 C61 106.60(9) . .
N4 Si4 C60 113.57(7) . .
C62 Si4 C60 105.60(9) . .
C61 Si4 C60 107.16(11) . .
P2 C1 P1 124.72(6) . .
P2 C1 Ca 88.46(4) . .
P1 C1 Ca 84.91(4) . .
P2 C1 H1 113.8(8) . .
P1 C1 H1 115.7(8) . .
Ca C1 H1 122.7(9) . .
Si1 C2 H2A 109.5 . .
Si1 C2 H2B 109.5 . .
H2A C2 H2B 109.5 . .
Si1 C2 H2C 109.5 . .
H2A C2 H2C 109.5 . .
H2B C2 H2C 109.5 . .
Si1 C3 H3A 109.5 . .
Si1 C3 H3B 109.5 . .
H3A C3 H3B 109.5 . .
Si1 C3 H3C 109.5 . .
H3A C3 H3C 109.5 . .
H3B C3 H3C 109.5 . .
Si1 C4 H4A 112.6(14) . .
Si1 C4 H4B 104.9(11) . .
H4A C4 H4B 107.1(18) . .
Si1 C4 H4C 117.0(12) . .
H4A C4 H4C 103.1(18) . .
H4B C4 H4C 111.9(16) . .
C6 C5 C10 118.81(11) . .
C6 C5 P1 117.52(9) . .
C10 C5 P1 123.57(10) . .
C7 C6 C5 120.49(13) . .
C7 C6 H6 119.9(9) . .
C5 C6 H6 119.5(9) . .
C8 C7 C6 120.12(14) . .
C8 C7 H7 118.8(11) . .
C6 C7 H7 120.9(12) . .
C9 C8 C7 120.07(14) . .
C9 C8 H8 117.0(10) . .
C7 C8 H8 122.9(10) . .
C8 C9 C10 120.32(15) . .
C8 C9 H9 121.4(12) . .
C10 C9 H9 118.0(12) . .
C9 C10 C5 120.19(14) . .
C9 C10 H10 120.4(9) . .
C5 C10 H10 119.4(9) . .
C16 C11 C12 118.56(10) . .
C16 C11 P1 119.31(8) . .
C12 C11 P1 122.10(9) . .
C13 C12 C11 120.59(12) . .
C13 C12 H12 122.4(10) . .
C11 C12 H12 116.9(10) . .
C14 C13 C12 120.11(13) . .
C14 C13 H13 122.7(9) . .
C12 C13 H13 117.2(9) . .
C15 C14 C13 120.02(12) . .
C15 C14 H14 121.6(10) . .
C13 C14 H14 118.4(10) . .
C14 C15 C16 120.19(13) . .
C14 C15 H15 115.0(10) . .
C16 C15 H15 124.8(10) . .
C11 C16 C15 120.51(12) . .
C11 C16 H16 119.4(9) . .
C15 C16 H16 120.1(9) . .
C18 C17 C22 117.69(11) . .
C18 C17 P2 120.62(9) . .
C22 C17 P2 121.24(9) . .
C19 C18 C17 121.24(12) . .
C19 C18 H18 119.9(10) . .
C17 C18 H18 118.8(10) . .
C20 C19 C18 120.03(13) . .
C20 C19 H19 119.8(12) . .
C18 C19 H19 120.1(12) . .
C19 C20 C21 119.73(13) . .
C19 C20 H20 120.1 . .
C21 C20 H20 120.1 . .
C20 C21 C22 120.61(13) . .
C20 C21 H21 121.7(11) . .
C22 C21 H21 117.6(11) . .
C21 C22 C17 120.70(12) . .
C21 C22 H22 117.5(9) . .
C17 C22 H22 121.8(9) . .
C28 C23 C24 118.91(11) . .
C28 C23 P2 118.98(9) . .
C24 C23 P2 121.88(9) . .
C25 C24 C23 120.31(13) . .
C25 C24 H24 119.1(9) . .
C23 C24 H24 120.6(9) . .
C24 C25 C26 120.33(14) . .
C24 C25 H25 119.8 . .
C26 C25 H25 119.8 . .
C27 C26 C25 119.67(12) . .
C27 C26 H26 121.5(10) . .
C25 C26 H26 118.7(10) . .
C26 C27 C28 120.41(14) . .
C26 C27 H27 120.3(11) . .
C28 C27 H27 119.3(11) . .
C23 C28 C27 120.34(13) . .
C23 C28 H28 119.3(9) . .
C27 C28 H28 120.1(9) . .
Si2 C29 H29A 109.9(13) . .
Si2 C29 H29B 112.0(11) . .
H29A C29 H29B 109.1(16) . .
Si2 C29 H29C 106.8(11) . .
H29A C29 H29C 108.3(17) . .
H29B C29 H29C 110.7(15) . .
Si2 C30 H30A 114.9(10) . .
Si2 C30 H30B 113.2(13) . .
H30A C30 H30B 101.1(16) . .
Si2 C30 H30C 114.1(11) . .
H30A C30 H30C 107.7(15) . .
H30B C30 H30C 104.6(16) . .
Si2 C31 H31A 112.8(11) . .
Si2 C31 H31B 111.1(13) . .
H31A C31 H31B 109.5(16) . .
Si2 C31 H31C 108.1(12) . .
H31A C31 H31C 106.4(16) . .
H31B C31 H31C 108.7(17) . .
P3 C32 P4 126.07(7) . .
P3 C32 Ca 85.75(4) . .
P4 C32 Ca 83.71(4) . .
P3 C32 H32 113.3(8) . .
P4 C32 H32 116.3(8) . .
Ca C32 H32 123.9(8) . .
Si3 C33 H33A 109.5 . .
Si3 C33 H33B 109.5 . .
H33A C33 H33B 109.5 . .
Si3 C33 H33C 109.5 . .
H33A C33 H33C 109.5 . .
H33B C33 H33C 109.5 . .
Si3 C34 H34A 108.8(12) . .
Si3 C34 H34B 113.0(15) . .
H34A C34 H34B 115.3(19) . .
Si3 C34 H34C 108.5(10) . .
H34A C34 H34C 108.2(15) . .
H34B C34 H34C 102.5(17) . .
Si3 C35 H35A 113.1(11) . .
Si3 C35 H35B 105.4(12) . .
H35A C35 H35B 109.5(16) . .
Si3 C35 H35C 117.8(11) . .
H35A C35 H35C 97.4(15) . .
H35B C35 H35C 113.5(17) . .
C37 C36 C41 118.21(11) . .
C37 C36 P3 122.46(9) . .
C41 C36 P3 119.32(9) . .
C36 C37 C38 120.65(13) . .
C36 C37 H37 119.8(8) . .
C38 C37 H37 119.6(8) . .
C39 C38 C37 120.14(14) . .
C39 C38 H38 123.2(10) . .
C37 C38 H38 116.5(10) . .
C38 C39 C40 119.86(13) . .
C38 C39 H39 121.9(11) . .
C40 C39 H39 118.2(11) . .
C39 C40 C41 120.23(14) . .
C39 C40 H40 122.1(13) . .
C41 C40 H40 117.6(14) . .
C40 C41 C36 120.82(13) . .
C40 C41 H41 118.2(9) . .
C36 C41 H41 121.0(9) . .
C43 C42 C47 118.69(11) . .
C43 C42 P3 119.81(9) . .
C47 C42 P3 121.27(9) . .
C44 C43 C42 120.60(13) . .
C44 C43 H43 119.9(9) . .
C42 C43 H43 119.5(9) . .
C45 C44 C43 120.16(13) . .
C45 C44 H44 123.5(9) . .
C43 C44 H44 116.3(9) . .
C44 C45 C46 120.04(13) . .
C44 C45 H45 117.5(11) . .
C46 C45 H45 122.4(11) . .
C47 C46 C45 119.79(13) . .
C47 C46 H46 119.0(10) . .
C45 C46 H46 121.2(10) . .
C46 C47 C42 120.72(12) . .
C46 C47 H47 119.8(8) . .
C42 C47 H47 119.4(8) . .
C53 C48 C49 118.35(12) . .
C53 C48 P4 124.38(11) . .
C49 C48 P4 117.27(9) . .
C50 C49 C48 120.72(13) . .
C50 C49 H49 118.7(9) . .
C48 C49 H49 120.6(9) . .
C51 C50 C49 119.98(16) . .
C51 C50 H50 119.6(14) . .
C49 C50 H50 120.4(14) . .
C52 C51 C50 119.87(15) . .
C52 C51 H51 123.5(11) . .
C50 C51 H51 116.6(11) . .
C51 C52 C53 120.69(15) . .
C51 C52 H52 119.7 . .
C53 C52 H52 119.7 . .
C52 C53 C48 120.38(15) . .
C52 C53 H53 121.3(11) . .
C48 C53 H53 118.3(11) . .
C59 C54 C55 118.67(13) . .
C59 C54 P4 120.66(11) . .
C55 C54 P4 120.67(10) . .
C56 C55 C54 120.61(16) . .
C56 C55 H55 120.3(10) . .
C54 C55 H55 119.1(10) . .
C57 C56 C55 120.42(19) . .
C57 C56 H56 120.8(12) . .
C55 C56 H56 118.7(12) . .
C56 C57 C58 120.25(15) . .
C56 C57 H57 123.6(12) . .
C58 C57 H57 116.0(12) . .
C57 C58 C59 120.26(17) . .
C57 C58 H58 120.8(13) . .
C59 C58 H58 118.8(13) . .
C54 C59 C58 119.77(17) . .
C54 C59 H59 120.6(9) . .
C58 C59 H59 119.6(9) . .
Si4 C60 H60A 109.5 . .
Si4 C60 H60B 109.5 . .
H60A C60 H60B 109.5 . .
Si4 C60 H60C 109.5 . .
H60A C60 H60C 109.5 . .
H60B C60 H60C 109.5 . .
Si4 C61 H61A 115.4(15) . .
Si4 C61 H61B 113.5(12) . .
H61A C61 H61B 110.9(19) . .
Si4 C61 H61C 107.2(15) . .
H61A C61 H61C 102(2) . .
H61B C61 H61C 106.5(19) . .
Si4 C62 H62A 110.8(11) . .
Si4 C62 H62B 109.6(15) . .
H62A C62 H62B 103.2(18) . .
Si4 C62 H62C 105.4(15) . .
H62A C62 H62C 108.8(18) . .
H62B C62 H62C 119(2) . .
C65 C63 C64 120.5(5) . .
C65 C63 H63 119.7 . .
C64 C63 H63 119.7 . .
C63 C64 C65 119.4(4) . 2_556
C63 C64 H64 120.3 . .
C65 C64 H64 120.3 2_556 .
C63 C65 C64 120.1(5) . 2_556
C63 C65 H65 120.0 . .
C64 C65 H65 120.0 2_556 .

loop_
_geom_bond_atom_site_label_1
_geom_bond_atom_site_label_2
_geom_bond_distance
_geom_bond_site_symmetry_2
Ca N4 2.4444(10) .
Ca N1 2.4582(9) .
Ca N3 2.6139(9) .
Ca N2 2.6787(10) .
Ca C1 2.7241(11) .
Ca C32 2.8049(11) .
Ca P1 3.1014(3) .
Ca P4 3.1381(4) .
Ca P3 3.1845(3) .
Ca P2 3.1887(4) .
N1 P1 1.5980(10) .
N1 Si1 1.7258(9) .
N2 P2 1.5872(10) .
N2 Si2 1.7093(10) .
N3 P3 1.5868(9) .
N3 Si3 1.7214(10) .
N4 P4 1.5947(10) .
N4 Si4 1.7333(10) .
P1 C1 1.7436(11) .
P1 C5 1.8208(12) .
P1 C11 1.8221(11) .
P2 C1 1.7324(11) .
P2 C23 1.8286(11) .
P2 C17 1.8376(12) .
P3 C32 1.7303(11) .
P3 C42 1.8264(11) .
P3 C36 1.8314(11) .
P4 C32 1.7475(11) .
P4 C54 1.8233(12) .
P4 C48 1.8257(12) .
Si1 C2 1.8671(15) .
Si1 C4 1.8718(16) .
Si1 C3 1.8795(14) .
Si2 C29 1.8603(15) .
Si2 C31 1.8756(15) .
Si2 C30 1.8784(15) .
Si3 C34 1.8597(14) .
Si3 C35 1.8724(15) .
Si3 C33 1.8764(16) .
Si4 C62 1.8597(16) .
Si4 C61 1.8703(19) .
Si4 C60 1.8779(17) .
C1 H1 1.017(15) .
C2 H2A 0.9800 .
C2 H2B 0.9800 .
C2 H2C 0.9800 .
C3 H3A 0.9800 .
C3 H3B 0.9800 .
C3 H3C 0.9800 .
C4 H4A 0.94(2) .
C4 H4B 1.01(2) .
C4 H4C 0.94(2) .
C5 C6 1.3934(17) .
C5 C10 1.3972(18) .
C6 C7 1.3879(19) .
C6 H6 0.971(15) .
C7 C8 1.380(2) .
C7 H7 0.935(19) .
C8 C9 1.378(2) .
C8 H8 0.974(18) .
C9 C10 1.389(2) .
C9 H9 0.99(2) .
C10 H10 0.991(15) .
C11 C16 1.3923(16) .
C11 C12 1.3981(16) .
C12 C13 1.3886(18) .
C12 H12 0.975(17) .
C13 C14 1.385(2) .
C13 H13 0.985(16) .
C14 C15 1.375(2) .
C14 H14 0.933(17) .
C15 C16 1.3967(17) .
C15 H15 0.978(18) .
C16 H16 0.968(15) .
C17 C18 1.3944(16) .
C17 C22 1.3946(17) .
C18 C19 1.3905(19) .
C18 H18 0.924(15) .
C19 C20 1.374(2) .
C19 H19 0.867(18) .
C20 C21 1.375(2) .
C20 H20 0.9500 .
C21 C22 1.3888(19) .
C21 H21 0.965(18) .
C22 H22 0.960(16) .
C23 C28 1.3920(17) .
C23 C24 1.3944(17) .
C24 C25 1.3889(18) .
C24 H24 0.971(15) .
C25 C26 1.389(2) .
C25 H25 0.9500 .
C26 C27 1.374(2) .
C26 H26 0.963(17) .
C27 C28 1.3952(18) .
C27 H27 0.888(17) .
C28 H28 0.972(15) .
C29 H29A 0.94(2) .
C29 H29B 1.03(2) .
C29 H29C 0.97(2) .
C30 H30A 1.028(19) .
C30 H30B 0.98(2) .
C30 H30C 1.00(2) .
C31 H31A 1.00(2) .
C31 H31B 0.91(2) .
C31 H31C 0.93(2) .
C32 H32 1.023(15) .
C33 H33A 0.9800 .
C33 H33B 0.9800 .
C33 H33C 0.9800 .
C34 H34A 0.96(2) .
C34 H34B 0.93(2) .
C34 H34C 1.012(19) .
C35 H35A 0.947(19) .
C35 H35B 1.04(2) .
C35 H35C 1.08(2) .
C36 C37 1.3897(17) .
C36 C41 1.3999(17) .
C37 C38 1.3949(19) .
C37 H37 0.990(14) .
C38 C39 1.379(2) .
C38 H38 1.038(17) .
C39 C40 1.380(2) .
C39 H39 0.954(19) .
C40 C41 1.3839(19) .
C40 H40 0.87(2) .
C41 H41 1.024(16) .
C42 C43 1.3923(16) .
C42 C47 1.3987(17) .
C43 C44 1.3882(18) .
C43 H43 0.947(15) .
C44 C45 1.379(2) .
C44 H44 0.996(16) .
C45 C46 1.393(2) .
C45 H45 0.962(19) .
C46 C47 1.3827(18) .
C46 H46 0.976(18) .
C47 H47 0.983(14) .
C48 C53 1.3938(18) .
C48 C49 1.3940(18) .
C49 C50 1.388(2) .
C49 H49 0.952(15) .
C50 C51 1.382(2) .
C50 H50 0.84(2) .
C51 C52 1.369(3) .
C51 H51 0.919(19) .
C52 C53 1.387(2) .
C52 H52 0.9500 .
C53 H53 0.978(18) .
C54 C59 1.3879(19) .
C54 C55 1.399(2) .
C55 C56 1.386(2) .
C55 H55 0.986(18) .
C56 C57 1.358(3) .
C56 H56 1.00(2) .
C57 C58 1.380(3) .
C57 H57 1.02(2) .
C58 C59 1.401(2) .
C58 H58 0.90(2) .
C59 H59 0.963(15) .
C60 H60A 0.9800 .
C60 H60B 0.9800 .
C60 H60C 0.9800 .
C61 H61A 1.00(3) .
C61 H61B 1.02(2) .
C61 H61C 0.96(3) .
C62 H62A 0.95(2) .
C62 H62B 0.97(3) .
C62 H62C 1.03(3) .
C63 C65 1.310(7) .
C63 C64 1.322(7) .
C63 H63 0.9500 .
C64 C65 1.353(7) 2_556
C64 H64 0.9500 .
C65 C64 1.353(7) 2_556
C65 H65 0.9500 .
